data_2232125
loop_
_publ_author_name
'Korza\'nski, Artur'
'Wagner, Pawe\/l'
'Kubicki, Maciej'

_publ_section_title
;
 1-(3-Chlorophenyl)-2-methyl-4-nitro-1<i>H</i>-imidazole-5-carboxamide
;
_journal_coeditor_code ZK2021
_journal_issue 10
_journal_name_full 'Acta Crystallographica Section E'
_journal_page_first o2626
_journal_paper_doi 10.1107/S1600536811036609
_journal_volume 67
_journal_year 2011
_chemical_formula_iupac 'C11 H9 Cl N4 O3'
_chemical_formula_moiety 'C11 H9 Cl N4 O3'
_chemical_formula_sum 'C11 H9 Cl N4 O3'
_chemical_formula_weight 280.67
_chemical_name_systematic
;
1-(3-Chlorophenyl)-2-methyl-4-nitro-1<i>H</i>-imidazole-5-carboxamide
;
_space_group_IT_number 15
_symmetry_cell_setting monoclinic
_symmetry_space_group_name_Hall '-C 2yc'
_symmetry_space_group_name_H-M 'C 1 2/c 1'
_atom_sites_solution_hydrogens geom
_atom_sites_solution_primary direct
_atom_sites_solution_secondary difmap
_audit_creation_method SHELXL-97
_cell_angle_alpha 90.00
_cell_angle_beta 108.680(7)
_cell_angle_gamma 90.00
_cell_formula_units_Z 8
_cell_length_a 21.8417(14)
_cell_length_b 7.3710(4)
_cell_length_c 16.2467(10)
_cell_measurement_reflns_used 1970
_cell_measurement_temperature 295(2)
_cell_measurement_theta_max 27.8370
_cell_measurement_theta_min 2.6400
_cell_volume 2477.9(3)
_computing_cell_refinement 'CrysAlisPro (Agilent, 2010)'
_computing_data_collection 'CrysAlisPro (Agilent, 2010)'
_computing_data_reduction 'CrysAlisPro (Agilent, 2010)'
_computing_molecular_graphics
;
SHELXTL (Sheldrick, 2008) and Mercury (Macrae <i>et al.</i>,
2008)
;
_computing_publication_material 'SHELXL97 (Sheldrick, 2008)'
_computing_structure_refinement 'SHELXL97 (Sheldrick, 2008)'
_computing_structure_solution 'SIR92 (Altomare <i>et al.</i>, 1993)'
_diffrn_ambient_temperature 295(2)
_diffrn_detector_area_resol_mean 8.1929
_diffrn_measured_fraction_theta_full 0.997
_diffrn_measured_fraction_theta_max 0.911
_diffrn_measurement_device_type 'Agilent Xcalibur Sapphire2'
_diffrn_measurement_method \w-scan
_diffrn_radiation_monochromator graphite
_diffrn_radiation_source 'Enhance (Mo) X-ray Source'
_diffrn_radiation_type 'Mo K\a'
_diffrn_radiation_wavelength 0.71073
_diffrn_reflns_av_R_equivalents 0.0194
_diffrn_reflns_av_sigmaI/netI 0.0274
_diffrn_reflns_limit_h_max 23
_diffrn_reflns_limit_h_min -28
_diffrn_reflns_limit_k_max 9
_diffrn_reflns_limit_k_min -9
_diffrn_reflns_limit_l_max 20
_diffrn_reflns_limit_l_min -19
_diffrn_reflns_number 4943
_diffrn_reflns_theta_full 25.00
_diffrn_reflns_theta_max 27.91
_diffrn_reflns_theta_min 2.75
_exptl_absorpt_coefficient_mu 0.318
_exptl_absorpt_correction_T_max 1.00000
_exptl_absorpt_correction_T_min 0.83272
_exptl_absorpt_correction_type multi-scan
_exptl_absorpt_process_details '(CrysAlis Pro; Agilent, 2010)'
_exptl_crystal_colour colourless
_exptl_crystal_density_diffrn 1.505
_exptl_crystal_density_method 'not measured'
_exptl_crystal_description plate
_exptl_crystal_F_000 1152
_exptl_crystal_size_max 0.25
_exptl_crystal_size_mid 0.2
_exptl_crystal_size_min 0.08
_refine_diff_density_max 0.302
_refine_diff_density_min -0.324
_refine_ls_extinction_method none
_refine_ls_goodness_of_fit_ref 1.040
_refine_ls_hydrogen_treatment mixed
_refine_ls_matrix_type full
_refine_ls_number_parameters 197
_refine_ls_number_reflns 2702
_refine_ls_number_restraints 0
_refine_ls_restrained_S_all 1.040
_refine_ls_R_factor_all 0.0494
_refine_ls_R_factor_gt 0.0382
_refine_ls_shift/su_max 0.000
_refine_ls_shift/su_mean 0.000
_refine_ls_structure_factor_coef Fsqd
_refine_ls_weighting_details 'calc w=1/[\s^2^(Fo^2^)+(0.0514P)^2^+1.4411P] where P=(Fo^2^+2Fc^2^)/3'
_refine_ls_weighting_scheme calc
_refine_ls_wR_factor_gt 0.0967
_refine_ls_wR_factor_ref 0.1043
_reflns_number_gt 2185
_reflns_number_total 2702
_reflns_threshold_expression >2sigma(I)
_cod_data_source_file zk2021.cif
_cod_data_source_block I
_cod_original_sg_symbol_H-M 'C e2/c'
_cod_database_code 2232125
_cod_database_fobs_code 2232125

loop_
_symmetry_equiv_pos_as_xyz
'x, y, z'
'-x, y, -z+1/2'
'x+1/2, y+1/2, z'
'-x+1/2, y+1/2, -z+1/2'
'-x, -y, -z'
'x, -y, z-1/2'
'-x+1/2, -y+1/2, -z'
'x+1/2, -y+1/2, z-1/2'

loop_
_atom_site_type_symbol
_atom_site_label
_atom_site_fract_x
_atom_site_fract_y
_atom_site_fract_z
_atom_site_U_iso_or_equiv
_atom_site_adp_type
_atom_site_calc_flag
_atom_site_refinement_flags
_atom_site_occupancy
_atom_site_symmetry_multiplicity
N N1 0.17359(6) 0.85257(17) 0.33362(8) 0.0271(3) Uani d . 1 1
C C11 0.12098(7) 0.8118(2) 0.25590(9) 0.0293(3) Uani d . 1 1
C C12 0.09423(8) 0.6397(2) 0.24501(11) 0.0332(4) Uani d . 1 1
H H12 0.1077(9) 0.552(3) 0.2894(12) 0.037(5) Uiso d . 1 1
C C13 0.04732(8) 0.6004(2) 0.16645(11) 0.0379(4) Uani d . 1 1
Cl Cl13 0.01602(3) 0.38209(7) 0.14854(4) 0.05910(19) Uani d . 1 1
C C14 0.02578(10) 0.7283(3) 0.10197(12) 0.0504(5) Uani d . 1 1
H H14 -0.0065(11) 0.699(3) 0.0509(15) 0.064(7) Uiso d . 1 1
C C15 0.05307(10) 0.8993(3) 0.11556(13) 0.0560(6) Uani d . 1 1
H H15 0.0382(12) 0.991(4) 0.0733(17) 0.072(7) Uiso d . 1 1
C C16 0.10138(9) 0.9419(3) 0.19203(12) 0.0415(4) Uani d . 1 1
H H16 0.1217(10) 1.055(3) 0.2009(13) 0.046(5) Uiso d . 1 1
C C2 0.17800(8) 0.9965(2) 0.38931(10) 0.0305(3) Uani d . 1 1
C C21 0.12317(10) 1.1186(3) 0.38571(14) 0.0502(5) Uani d . 1 1
H H21A 0.1342 1.1920 0.4372 0.075 Uiso calc R 1 1
H H21B 0.0856 1.0473 0.3821 0.075 Uiso calc R 1 1
H H21C 0.1142 1.1955 0.3355 0.075 Uiso calc R 1 1
N N3 0.23569(7) 1.00575(17) 0.44768(8) 0.0310(3) Uani d . 1 1
C C4 0.26864(7) 0.8643(2) 0.42808(9) 0.0266(3) Uani d . 1 1
N N4 0.33550(7) 0.83535(19) 0.47546(8) 0.0339(3) Uani d . 1 1
O O41 0.36067(7) 0.9295(2) 0.53941(9) 0.0568(4) Uani d . 1 1
O O42 0.36375(6) 0.7157(2) 0.44992(9) 0.0543(4) Uani d . 1 1
C C5 0.23205(7) 0.76476(19) 0.35908(9) 0.0249(3) Uani d . 1 1
C C51 0.24424(7) 0.5998(2) 0.31274(9) 0.0267(3) Uani d . 1 1
O O51 0.24669(7) 0.61445(15) 0.23864(7) 0.0387(3) Uani d . 1 1
N N51 0.24967(7) 0.44533(19) 0.35555(9) 0.0342(3) Uani d . 1 1
H H51A 0.2520(9) 0.444(3) 0.4089(13) 0.039(5) Uiso d . 1 1
H H51B 0.2552(9) 0.346(3) 0.3297(12) 0.037(5) Uiso d . 1 1

loop_
_atom_site_aniso_label
_atom_site_aniso_U_11
_atom_site_aniso_U_22
_atom_site_aniso_U_33
_atom_site_aniso_U_12
_atom_site_aniso_U_13
_atom_site_aniso_U_23
N1 0.0274(6) 0.0263(6) 0.0261(6) 0.0018(5) 0.0067(5) -0.0005(5)
C11 0.0257(7) 0.0328(8) 0.0273(7) 0.0001(6) 0.0054(6) -0.0001(6)
C12 0.0332(8) 0.0334(8) 0.0308(8) -0.0010(7) 0.0071(7) 0.0005(7)
C13 0.0336(9) 0.0394(9) 0.0379(9) -0.0081(7) 0.0073(7) -0.0065(7)
Cl13 0.0610(3) 0.0487(3) 0.0575(3) -0.0197(2) 0.0048(3) -0.0114(2)
C14 0.0399(10) 0.0630(13) 0.0362(10) -0.0071(9) -0.0046(8) 0.0027(9)
C15 0.0496(12) 0.0587(13) 0.0426(10) -0.0043(10) -0.0093(9) 0.0181(10)
C16 0.0367(9) 0.0388(10) 0.0409(9) -0.0040(8) 0.0012(7) 0.0092(8)
C2 0.0370(8) 0.0255(7) 0.0299(7) 0.0026(6) 0.0118(6) -0.0003(6)
C21 0.0482(11) 0.0447(11) 0.0579(12) 0.0155(9) 0.0174(9) -0.0052(9)
N3 0.0387(7) 0.0269(7) 0.0272(6) 0.0012(6) 0.0103(6) -0.0035(5)
C4 0.0303(8) 0.0266(7) 0.0215(6) 0.0000(6) 0.0066(6) 0.0000(6)
N4 0.0332(7) 0.0368(7) 0.0279(6) -0.0020(6) 0.0045(6) -0.0023(6)
O41 0.0461(8) 0.0674(9) 0.0430(7) -0.0046(7) -0.0050(6) -0.0219(7)
O42 0.0351(7) 0.0607(9) 0.0597(8) 0.0109(6) 0.0049(6) -0.0182(7)
C5 0.0278(7) 0.0243(7) 0.0219(6) 0.0008(6) 0.0071(6) 0.0016(5)
C51 0.0283(7) 0.0257(7) 0.0245(7) 0.0003(6) 0.0062(6) -0.0027(6)
O51 0.0627(8) 0.0305(6) 0.0268(6) 0.0056(6) 0.0196(5) 0.0008(5)
N51 0.0530(9) 0.0239(7) 0.0266(7) 0.0029(6) 0.0142(6) -0.0014(6)

loop_
_atom_type_symbol
_atom_type_description
_atom_type_scat_dispersion_real
_atom_type_scat_dispersion_imag
_atom_type_scat_source
C C 0.0033 0.0016 'International Tables Vol C Tables 4.2.6.8 and 6.1.1.4'
H H 0.0000 0.0000 'International Tables Vol C Tables 4.2.6.8 and 6.1.1.4'
N N 0.0061 0.0033 'International Tables Vol C Tables 4.2.6.8 and 6.1.1.4'
O O 0.0106 0.0060 'International Tables Vol C Tables 4.2.6.8 and 6.1.1.4'
Cl Cl 0.1484 0.1585 'International Tables Vol C Tables 4.2.6.8 and 6.1.1.4'

loop_
_geom_angle_atom_site_label_1
_geom_angle_atom_site_label_2
_geom_angle_atom_site_label_3
_geom_angle
C5 N1 C2 107.62(12)
C5 N1 C11 124.74(12)
C2 N1 C11 127.22(13)
C16 C11 C12 121.72(15)
C16 C11 N1 118.89(15)
C12 C11 N1 119.27(14)
C11 C12 C13 117.78(15)
C11 C12 H12 121.0(11)
C13 C12 H12 121.2(11)
C14 C13 C12 121.94(17)
C14 C13 Cl13 119.18(14)
C12 C13 Cl13 118.87(14)
C13 C14 C15 118.62(17)
C13 C14 H14 119.8(15)
C15 C14 H14 121.6(15)
C14 C15 C16 121.11(18)
C14 C15 H15 120.4(15)
C16 C15 H15 118.5(15)
C11 C16 C15 118.79(18)
C11 C16 H16 119.2(13)
C15 C16 H16 122.0(12)
N3 C2 N1 111.31(14)
N3 C2 C21 124.90(15)
N1 C2 C21 123.73(15)
C2 C21 H21A 109.5
C2 C21 H21B 109.5
H21A C21 H21B 109.5
C2 C21 H21C 109.5
H21A C21 H21C 109.5
H21B C21 H21C 109.5
C2 N3 C4 104.35(13)
N3 C4 C5 112.95(14)
N3 C4 N4 120.85(13)
C5 C4 N4 126.15(14)
O42 N4 O41 123.99(15)
O42 N4 C4 117.62(13)
O41 N4 C4 118.38(14)
C4 C5 N1 103.76(13)
C4 C5 C51 134.27(14)
N1 C5 C51 121.97(13)
O51 C51 N51 124.64(14)
O51 C51 C5 119.48(13)
N51 C51 C5 115.84(13)
C51 N51 H51A 121.0(14)
C51 N51 H51B 118.4(12)
H51A N51 H51B 120.2(19)

loop_
_geom_bond_atom_site_label_1
_geom_bond_atom_site_label_2
_geom_bond_distance
N1 C5 1.3719(19)
N1 C2 1.3774(19)
N1 C11 1.4408(19)
C11 C16 1.377(2)
C11 C12 1.384(2)
C12 C13 1.388(2)
C12 H12 0.94(2)
C13 C14 1.376(3)
C13 Cl13 1.7360(18)
C14 C15 1.381(3)
C14 H14 0.93(2)
C15 C16 1.384(3)
C15 H15 0.94(3)
C16 H16 0.93(2)
C2 N3 1.314(2)
C2 C21 1.484(2)
C21 H21A 0.9600
C21 H21B 0.9600
C21 H21C 0.9600
N3 C4 1.361(2)
C4 C5 1.364(2)
C4 N4 1.432(2)
N4 O42 1.2228(19)
N4 O41 1.2236(18)
C5 C51 1.498(2)
C51 O51 1.2270(18)
C51 N51 1.319(2)
N51 H51A 0.85(2)
N51 H51B 0.87(2)

loop_
_geom_hbond_atom_site_label_D
_geom_hbond_atom_site_label_H
_geom_hbond_atom_site_label_A
_geom_hbond_site_symmetry_A
_geom_hbond_distance_DH
_geom_hbond_distance_HA
_geom_hbond_distance_DA
_geom_hbond_angle_DHA
N51 H51A N3 7_566 0.85(2) 2.29(2) 3.130(2) 169.2(18)
N51 H51B O51 4_545 0.87(2) 2.03(2) 2.8938(19) 171.3(18)

loop_
_geom_torsion_atom_site_label_1
_geom_torsion_atom_site_label_2
_geom_torsion_atom_site_label_3
_geom_torsion_atom_site_label_4
_geom_torsion
C5 N1 C11 C16 -115.99(18)
C2 N1 C11 C16 55.6(2)
C5 N1 C11 C12 60.0(2)
C2 N1 C11 C12 -128.44(17)
C16 C11 C12 C13 1.1(3)
N1 C11 C12 C13 -174.80(15)
C11 C12 C13 C14 -2.3(3)
C11 C12 C13 Cl13 176.52(12)
C12 C13 C14 C15 1.6(3)
Cl13 C13 C14 C15 -177.23(17)
C13 C14 C15 C16 0.4(3)
C12 C11 C16 C15 0.8(3)
N1 C11 C16 C15 176.73(17)
C14 C15 C16 C11 -1.6(3)
C5 N1 C2 N3 0.58(17)
C11 N1 C2 N3 -172.15(14)
C5 N1 C2 C21 -176.59(16)
C11 N1 C2 C21 10.7(2)
N1 C2 N3 C4 0.23(17)
C21 C2 N3 C4 177.36(16)
C2 N3 C4 C5 -0.99(17)
C2 N3 C4 N4 176.64(14)
N3 C4 N4 O42 -173.81(15)
C5 C4 N4 O42 3.5(2)
N3 C4 N4 O41 7.2(2)
C5 C4 N4 O41 -175.54(15)
N3 C4 C5 N1 1.33(17)
N4 C4 C5 N1 -176.15(14)
N3 C4 C5 C51 -179.51(15)
N4 C4 C5 C51 3.0(3)
C2 N1 C5 C4 -1.11(15)
C11 N1 C5 C4 171.84(13)
C2 N1 C5 C51 179.59(13)
C11 N1 C5 C51 -7.5(2)
C4 C5 C51 O51 -110.4(2)
N1 C5 C51 O51 68.6(2)
C4 C5 C51 N51 71.6(2)
N1 C5 C51 N51 -109.36(17)
